data_4122330
loop_
_publ_author_name
'Protchenko, Andrey V.'
'Dange, Deepak'
'Blake, Matthew P.'
'Schwarz, Andrew D.'
'Jones, Cameron'
'Mountford, Philip'
'Aldridge, Simon'

_publ_section_title
;
 Oxidative Bond Formation and Reductive Bond Cleavage at Main Group Metal
 Centers: Reactivity of Five-Valence-Electron MX2 Radicals.
;
_journal_issue 31
_journal_name_full 'Journal of the American Chemical Society'
_journal_page_first 10902
_journal_page_last 10905
_journal_paper_doi 10.1021/ja5062467
_journal_volume 136
_journal_year 2014
_chemical_absolute_configuration ad
_chemical_formula_moiety 'C84 H118 B3 N6 Tl1, 0.25(C5 H12)'
_chemical_formula_sum 'C85.25 H121 B3 N6 Tl'
_chemical_formula_weight 1466.74
_chemical_name_systematic
;
[{Tl{B(NArCH)2}}2{C6H10}{B(NArCH)2}].0.5(C5H12)
;
_space_group_IT_number 33
_symmetry_cell_setting orthorhombic
_symmetry_space_group_name_Hall 'P 2c -2n'
_symmetry_space_group_name_H-M 'P n a 21'
_atom_sites_solution_hydrogens difmap
_atom_sites_solution_primary direct
_atom_sites_solution_secondary difmap
_cell_angle_alpha 90
_cell_angle_beta 90
_cell_angle_gamma 90
_cell_formula_units_Z 4
_cell_length_a 31.1097(2)
_cell_length_b 12.83300(13)
_cell_length_c 21.52790(9)
_cell_measurement_reflns_used 47554
_cell_measurement_temperature 150.0(4)
_cell_measurement_theta_max 76.4877
_cell_measurement_theta_min 3.4412
_cell_volume 8594.60(11)
_computing_cell_refinement 'CrysAlis, (Oxford Diffraction, 2002)'
_computing_data_collection 'SuperNova, (Oxford Diffraction, 2010)'
_computing_data_reduction 'CrysAlis, (Oxford Diffraction, 2002)'
_computing_molecular_graphics 'CAMERON (Watkin et al., 1996)'
_computing_publication_material 'CRYSTALS (Betteridge et al., 2003)'
_computing_structure_refinement 'CRYSTALS (Betteridge et al., 2003)'
_computing_structure_solution 'SIR92 (Altomare et al., 1994)'
_diffrn_ambient_temperature 150
_diffrn_measured_fraction_theta_full 0.996
_diffrn_measured_fraction_theta_max 0.996
_diffrn_measurement_device Area
_diffrn_measurement_device_type 'Oxford Diffraction SuperNova'
_diffrn_measurement_method \w
_diffrn_radiation_monochromator graphite
_diffrn_radiation_type 'Mo K\a'
_diffrn_radiation_wavelength 0.71073
_diffrn_reflns_av_R_equivalents 0.031
_diffrn_reflns_limit_h_max 36
_diffrn_reflns_limit_h_min -39
_diffrn_reflns_limit_k_max 15
_diffrn_reflns_limit_k_min -16
_diffrn_reflns_limit_l_max 27
_diffrn_reflns_limit_l_min -18
_diffrn_reflns_number 93593
_diffrn_reflns_theta_full 26.652
_diffrn_reflns_theta_max 26.652
_diffrn_reflns_theta_min 1.615
_diffrn_standards_number 0
_exptl_absorpt_coefficient_mu 1.922
_exptl_absorpt_correction_T_max 0.83
_exptl_absorpt_correction_T_min 0.60
_exptl_absorpt_correction_type multi-scan
_exptl_absorpt_process_details 'CrysAlis, (Oxford Diffraction, 2002)'
_exptl_crystal_colour purple
_exptl_crystal_density_diffrn 1.133
_exptl_crystal_density_method 'not measured'
_exptl_crystal_description plate
_exptl_crystal_F_000 3082
_exptl_crystal_size_max 0.200
_exptl_crystal_size_mid 0.200
_exptl_crystal_size_min 0.100
_refine_diff_density_max 0.84
_refine_diff_density_min -0.51
_refine_ls_abs_structure_details 'Flack (1983), 5984 Friedel-pairs'
_refine_ls_abs_structure_Flack 0.058(3)
_refine_ls_extinction_method None
_refine_ls_goodness_of_fit_ref 1.1254
_refine_ls_hydrogen_treatment constr
_refine_ls_matrix_type full
_refine_ls_number_parameters 882
_refine_ls_number_reflns 13692
_refine_ls_number_restraints 261
_refine_ls_R_factor_all 0.0262
_refine_ls_R_factor_gt 0.0242
_refine_ls_shift/su_max 0.0154477
_refine_ls_shift/su_mean 0.0003029
_refine_ls_structure_factor_coef F
_refine_ls_weighting_details
;
 Method, part 1, Chebychev polynomial, (Watkin, 1994, Prince, 1982) 
 [weight] = 1.0/[A~0~*T~0~(x)+A~1~*T~1~(x) ... +A~n-1~]*T~n-1~(x)] 
 where A~i~ are the Chebychev coefficients listed below and x= Fcalc/Fmax 
 Method = Robust Weighting (Prince, 1982) 
 W = [weight] * [1-(deltaF/6*sigmaF)^2^]^2^ 
 A~i~ are: 
 0.243 0.265 0.171 0.715E-01 0.277E-01 
;
_refine_ls_weighting_scheme calc
_refine_ls_wR_factor_all 0.0292
_refine_ls_wR_factor_gt 0.0260
_refine_ls_wR_factor_ref 0.0253
_reflns_limit_h_max 39
_reflns_limit_h_min 0
_reflns_limit_k_max 16
_reflns_limit_k_min 0
_reflns_limit_l_max 27
_reflns_limit_l_min -18
_reflns_number_gt 14342
_reflns_number_total 15250
_reflns_threshold_expression I>2.0\s(I)
_oxford_diffrn_Wilson_B_factor 1.99
_oxford_diffrn_Wilson_scale 447.60
_oxford_refine_ls_r_factor_ref 0.0231
_oxford_refine_ls_scale 0.06677(3)
_oxford_reflns_number_all 15191
_oxford_reflns_threshold_expression_ref I>3.0\s(I)
_cod_data_source_file ja5062467_si_006.cif
_cod_data_source_block MPB162
_cod_depositor_comments 'Adding full bibliography for 4122328--4122335.cif.'
_cod_original_sg_symbol_Hall 'P 2c -2n '
_cod_original_sg_symbol_H-M 'P n a 21 '
_cod_original_formula_sum 'C85.25 H121 B3 N6 Tl1'
_cod_database_code 4122330

loop_
_symmetry_equiv_pos_as_xyz
x,y,z
-x+1/2,y+1/2,z+1/2
x+1/2,-y+1/2,z
-x,-y,z+1/2

loop_
_atom_site_label
_atom_site_type_symbol
_atom_site_fract_x
_atom_site_fract_y
_atom_site_fract_z
_atom_site_U_iso_or_equiv
_atom_site_occupancy
_atom_site_adp_type
_atom_site_refinement_flags_posn
_atom_site_refinement_flags_adp
_atom_site_disorder_assembly
_atom_site_disorder_group
Tl1 Tl 0.338887(2) 0.649672(6) 0.50002(3) 0.0232 1.0000 Uani . . . .
B1 B 0.37546(11) 0.6264(3) 0.58950(16) 0.0218 1.0000 Uani . . . .
B2 B 0.27863(9) 0.6963(2) 0.44808(14) 0.0208 1.0000 Uani . . . .
B3 B 0.47421(9) 0.8181(2) 0.29728(15) 0.0239 1.0000 Uani . . . .
N1 N 0.40231(8) 0.69650(18) 0.62463(12) 0.0257 1.0000 Uani . . . .
N2 N 0.37951(7) 0.52843(17) 0.62088(11) 0.0252 1.0000 Uani . . . .
N3 N 0.25243(7) 0.78854(17) 0.44622(11) 0.0245 1.0000 Uani . . . .
N4 N 0.26201(7) 0.63340(16) 0.39787(11) 0.0226 1.0000 Uani . . . .
N5 N 0.50081(7) 0.74724(17) 0.26333(11) 0.0255 1.0000 Uani . . . .
N6 N 0.46546(7) 0.90029(17) 0.25432(12) 0.0258 1.0000 Uani . . . .
C1 C 0.42024(10) 0.6403(2) 0.67448(15) 0.0307 1.0000 Uani . . . .
C2 C 0.40686(9) 0.5410(2) 0.67239(14) 0.0315 1.0000 Uani . . . .
C3 C 0.40684(9) 0.8079(2) 0.62343(14) 0.0306 1.0000 Uani D U . .
C4 C 0.44526(11) 0.8518(2) 0.60040(15) 0.0354 1.0000 Uani D U . .
C5 C 0.44794(12) 0.9603(2) 0.59879(17) 0.0449 1.0000 Uani D U . .
C6 C 0.41507(12) 1.0224(3) 0.62062(19) 0.0528 1.0000 Uani D U . .
C7 C 0.37829(12) 0.9774(2) 0.64539(18) 0.0475 1.0000 Uani D U . .
C8 C 0.37399(10) 0.8697(2) 0.64768(17) 0.0370 1.0000 Uani D U . .
C9 C 0.48377(11) 0.7870(3) 0.58216(15) 0.0413 1.0000 Uani D U . .
C10 C 0.51608(12) 0.7798(3) 0.63533(17) 0.0486 1.0000 Uani D U . .
C11 C 0.50665(16) 0.8267(4) 0.52464(19) 0.0640 1.0000 Uani D U . .
C12 C 0.33468(10) 0.8227(3) 0.67930(17) 0.0430 1.0000 Uani D U . .
C13 C 0.3401(3) 0.8245(10) 0.7466(4) 0.0690 0.5000 Uani D U 2 1
C14 C 0.2959(3) 0.8721(7) 0.6551(6) 0.0512 0.5000 Uani D U 2 1
C15 C 0.35597(9) 0.4318(2) 0.61700(14) 0.0273 1.0000 Uani . . . .
C16 C 0.32214(10) 0.4168(2) 0.65964(15) 0.0315 1.0000 Uani . . . .
C17 C 0.30257(12) 0.3189(3) 0.66099(19) 0.0389 1.0000 Uani . . . .
C18 C 0.31625(11) 0.2396(2) 0.62239(17) 0.0410 1.0000 Uani . . . .
C19 C 0.34856(11) 0.2572(2) 0.58002(16) 0.0369 1.0000 Uani . . . .
C20 C 0.36882(10) 0.3543(2) 0.57579(15) 0.0306 1.0000 Uani . . . .
C21 C 0.30573(11) 0.5044(3) 0.70041(16) 0.0385 1.0000 Uani D U . .
C22 C 0.28938(16) 0.4671(4) 0.76300(19) 0.0669 1.0000 Uani D U . .
C23 C 0.27140(11) 0.5661(3) 0.66656(19) 0.0477 1.0000 Uani D U . .
C24 C 0.40460(11) 0.3719(3) 0.52961(16) 0.0343 1.0000 Uani . . . .
C25 C 0.44857(12) 0.3476(3) 0.5579(2) 0.0547 1.0000 Uani . . . .
C26 C 0.39892(15) 0.3119(3) 0.46873(18) 0.0519 1.0000 Uani . . . .
C27 C 0.22301(9) 0.7804(2) 0.39710(14) 0.0301 1.0000 Uani . . . .
C28 C 0.22847(9) 0.6886(2) 0.36849(14) 0.0294 1.0000 Uani . . . .
C29 C 0.24865(9) 0.87835(19) 0.48558(12) 0.0256 1.0000 Uani . . . .
C30 C 0.21332(9) 0.8855(2) 0.52555(14) 0.0297 1.0000 Uani . . . .
C31 C 0.20788(10) 0.9778(3) 0.55954(16) 0.0374 1.0000 Uani . . . .
C32 C 0.23638(11) 1.0597(3) 0.55379(16) 0.0400 1.0000 Uani . . . .
C33 C 0.27123(10) 1.0508(2) 0.51457(13) 0.0350 1.0000 Uani . . . .
C34 C 0.27819(9) 0.9613(2) 0.47980(13) 0.0278 1.0000 Uani . . . .
C35 C 0.18169(10) 0.7963(3) 0.53402(16) 0.0435 1.0000 Uani D U . .
C36 C 0.1343(2) 0.8212(8) 0.5384(5) 0.0605 0.5000 Uani D U 3 1
C37 C 0.1955(3) 0.7268(7) 0.5878(4) 0.0633 0.5000 Uani D U 3 1
C38 C 0.31668(10) 0.9550(2) 0.43664(15) 0.0336 1.0000 Uani . . . .
C39 C 0.31768(15) 1.0447(3) 0.3908(2) 0.0589 1.0000 Uani . . . .
C40 C 0.35829(11) 0.9493(4) 0.47395(18) 0.0536 1.0000 Uani . . . .
C41 C 0.27110(8) 0.5286(2) 0.37884(14) 0.0260 1.0000 Uani . . . .
C42 C 0.28905(10) 0.5096(2) 0.32053(15) 0.0279 1.0000 Uani . . . .
C43 C 0.29651(11) 0.4055(2) 0.30311(17) 0.0399 1.0000 Uani . . . .
C44 C 0.28691(14) 0.3250(3) 0.3429(2) 0.0455 1.0000 Uani . . . .
C45 C 0.26902(11) 0.3453(2) 0.40023(18) 0.0408 1.0000 Uani . . . .
C46 C 0.25995(9) 0.4463(2) 0.41937(15) 0.0305 1.0000 Uani . . . .
C47 C 0.29998(10) 0.5959(2) 0.27411(15) 0.0330 1.0000 Uani . . . .
C48 C 0.26603(12) 0.6029(3) 0.22321(16) 0.0415 1.0000 Uani . . . .
C49 C 0.34391(11) 0.5821(3) 0.24421(17) 0.0428 1.0000 Uani . . . .
C50 C 0.23590(10) 0.4667(2) 0.47997(15) 0.0383 1.0000 Uani . . . .
C51 C 0.18861(13) 0.4936(3) 0.4665(2) 0.0560 1.0000 Uani . . . .
C52 C 0.23919(14) 0.3780(3) 0.52598(19) 0.0517 1.0000 Uani . . . .
C53 C 0.50826(10) 0.7890(2) 0.20444(15) 0.0339 1.0000 Uani . . . .
C54 C 0.48723(11) 0.8791(3) 0.19849(15) 0.0337 1.0000 Uani . . . .
C55 C 0.52619(9) 0.6642(2) 0.28825(15) 0.0313 1.0000 Uani D U . .
C56 C 0.56669(9) 0.6887(3) 0.31241(16) 0.0378 1.0000 Uani D U . .
C57 C 0.59109(12) 0.6075(3) 0.33829(18) 0.0501 1.0000 Uani D U . .
C58 C 0.57542(12) 0.5073(3) 0.33961(19) 0.0555 1.0000 Uani D U . .
C59 C 0.53527(13) 0.4847(3) 0.3153(2) 0.0473 1.0000 Uani D U . .
C60 C 0.50983(10) 0.5619(2) 0.28937(15) 0.0359 1.0000 Uani D U . .
C61 C 0.58453(10) 0.7983(3) 0.31164(17) 0.0405 1.0000 Uani . . . .
C62 C 0.62388(12) 0.8047(4) 0.2699(2) 0.0546 1.0000 Uani . . . .
C63 C 0.59524(14) 0.8391(4) 0.3768(2) 0.0604 1.0000 Uani . . . .
C64 C 0.46580(10) 0.5378(2) 0.26213(18) 0.0405 1.0000 Uani . . . .
C65 C 0.46748(15) 0.5320(4) 0.1918(2) 0.0527 1.0000 Uani . . . .
C66 C 0.44608(14) 0.4378(3) 0.2879(2) 0.0585 1.0000 Uani . . . .
C67 C 0.44149(9) 0.9950(2) 0.26302(15) 0.0318 1.0000 Uani D U . .
C68 C 0.40275(10) 1.0086(2) 0.23105(17) 0.0401 1.0000 Uani D U . .
C69 C 0.38049(12) 1.1024(3) 0.2398(2) 0.0529 1.0000 Uani D U . .
C70 C 0.39557(13) 1.1779(3) 0.2799(2) 0.0574 1.0000 Uani D U . .
C71 C 0.43371(13) 1.1619(2) 0.3113(2) 0.0501 1.0000 Uani D U . .
C72 C 0.45796(10) 1.0713(2) 0.30311(16) 0.0371 1.0000 Uani D U . .
C73 C 0.38500(11) 0.9276(3) 0.18708(18) 0.0525 1.0000 Uani D U . .
C74 C 0.3836(3) 0.9570(10) 0.1176(4) 0.0619 0.5000 Uani D U 1 1
C75 C 0.3379(2) 0.9084(9) 0.2100(5) 0.0561 0.5000 Uani D U 1 1
C76 C 0.50161(11) 1.0602(3) 0.33434(16) 0.0442 1.0000 Uani D U . .
C77 C 0.53575(16) 1.1168(4) 0.2957(3) 0.0668 1.0000 Uani D U . .
C78 C 0.50165(19) 1.0976(4) 0.4018(2) 0.0750 1.0000 Uani D U . .
C79 C 0.37891(10) 0.5898(2) 0.41773(15) 0.0265 1.0000 Uani . . . .
C80 C 0.41902(8) 0.6522(2) 0.41029(14) 0.0252 1.0000 Uani . . . .
C81 C 0.42079(9) 0.7400(2) 0.37710(13) 0.0245 1.0000 Uani . . . .
C82 C 0.46064(9) 0.8073(2) 0.36720(14) 0.0275 1.0000 Uani . . . .
C83 C 0.45731(9) 0.6067(2) 0.44438(15) 0.0324 1.0000 Uani . . . .
C84 C 0.38231(9) 0.7824(2) 0.34287(15) 0.0309 1.0000 Uani . . . .
C90 C 0.3168(4) 0.6320(9) -0.1111(6) 0.0418(13) 0.2500 Uiso D . 4 2
C91 C 0.3522(3) 0.7070(6) -0.0903(5) 0.0418(13) 0.2500 Uiso D . 4 2
C92 C 0.3692(3) 0.6689(9) -0.0277(4) 0.0418(13) 0.2500 Uiso D . 4 2
C93 C 0.4093(3) 0.7309(8) -0.0091(4) 0.0418(13) 0.2500 Uiso D . . 2
C94 C 0.4230(4) 0.6990(10) 0.0569(5) 0.0418(13) 0.2500 Uiso D . 4 2
C131 C 0.3294(3) 0.8681(8) 0.7481(4) 0.0527 0.5000 Uani D U 2 2
C141 C 0.2903(3) 0.8485(7) 0.6465(7) 0.0415 0.5000 Uani D U 2 2
C361 C 0.1359(2) 0.8376(7) 0.5168(4) 0.0468 0.5000 Uani D U 3 2
C371 C 0.1815(3) 0.7605(8) 0.6036(3) 0.0524 0.5000 Uani D U 3 2
C741 C 0.3952(4) 0.9673(12) 0.1211(4) 0.0588 0.5000 Uani D U 1 2
C751 C 0.3373(3) 0.8951(13) 0.1923(6) 0.0569 0.5000 Uani D U 1 2
H11 H 0.4382 0.6692 0.7047 0.0392 1.0000 Uiso R . . .
H21 H 0.4143 0.4879 0.7008 0.0390 1.0000 Uiso R . . .
H51 H 0.4726 0.9915 0.5815 0.0550 1.0000 Uiso R . . .
H61 H 0.4180 1.0955 0.6193 0.0621 1.0000 Uiso R . . .
H71 H 0.3563 1.0191 0.6614 0.0562 1.0000 Uiso R . . .
H91 H 0.4738 0.7159 0.5721 0.0530 1.0000 Uiso R . . .
H101 H 0.5029 0.7534 0.6723 0.0761 1.0000 Uiso R . . .
H102 H 0.5276 0.8487 0.6436 0.0760 1.0000 Uiso R . . .
H103 H 0.5391 0.7327 0.6231 0.0760 1.0000 Uiso R . . .
H111 H 0.5276 0.7765 0.5106 0.0950 1.0000 Uiso R . . .
H112 H 0.5203 0.8928 0.5343 0.0951 1.0000 Uiso R . . .
H113 H 0.4861 0.8380 0.4922 0.0951 1.0000 Uiso R . . .
H121 H 0.3333 0.7510 0.6681 0.0537 1.0000 Uiso R . . .
H131 H 0.3330 0.8957 0.7579 0.0892 0.5000 Uiso R . 2 1
H132 H 0.3208 0.7764 0.7668 0.0890 0.5000 Uiso R . 2 1
H133 H 0.3694 0.8091 0.7583 0.0890 0.5000 Uiso R . 2 1
H141 H 0.2725 0.8230 0.6572 0.0742 0.5000 Uiso R . 2 1
H142 H 0.2888 0.9329 0.6793 0.0740 0.5000 Uiso R . 2 1
H143 H 0.3006 0.8927 0.6125 0.0741 0.5000 Uiso R . 2 1
H171 H 0.2804 0.3071 0.6890 0.0460 1.0000 Uiso R . . .
H181 H 0.3031 0.1743 0.6247 0.0522 1.0000 Uiso R . . .
H191 H 0.3572 0.2024 0.5540 0.0472 1.0000 Uiso R . . .
H211 H 0.3293 0.5518 0.7082 0.0501 1.0000 Uiso R . . .
H221 H 0.3128 0.4319 0.7838 0.0929 1.0000 Uiso R . . .
H222 H 0.2799 0.5255 0.7871 0.0930 1.0000 Uiso R . . .
H223 H 0.2659 0.4196 0.7572 0.0930 1.0000 Uiso R . . .
H231 H 0.2483 0.5208 0.6560 0.0730 1.0000 Uiso R . . .
H232 H 0.2825 0.5969 0.6292 0.0732 1.0000 Uiso R . . .
H233 H 0.2610 0.6213 0.6936 0.0729 1.0000 Uiso R . . .
H241 H 0.4051 0.4459 0.5195 0.0408 1.0000 Uiso R . . .
H251 H 0.4496 0.2746 0.5677 0.0839 1.0000 Uiso R . . .
H252 H 0.4521 0.3885 0.5947 0.0838 1.0000 Uiso R . . .
H253 H 0.4704 0.3652 0.5286 0.0840 1.0000 Uiso R . . .
H261 H 0.4221 0.3288 0.4408 0.0780 1.0000 Uiso R . . .
H262 H 0.3995 0.2377 0.4772 0.0779 1.0000 Uiso R . . .
H263 H 0.3722 0.3314 0.4494 0.0782 1.0000 Uiso R . . .
H271 H 0.2028 0.8322 0.3871 0.0348 1.0000 Uiso R . . .
H281 H 0.2127 0.6640 0.3348 0.0361 1.0000 Uiso R . . .
H311 H 0.1849 0.9821 0.5876 0.0481 1.0000 Uiso R . . .
H321 H 0.2314 1.1213 0.5760 0.0501 1.0000 Uiso R . . .
H331 H 0.2904 1.1070 0.5108 0.0412 1.0000 Uiso R . . .
H351 H 0.1849 0.7532 0.4974 0.0556 1.0000 Uiso R . . .
H361 H 0.1265 0.8691 0.5057 0.0792 0.5000 Uiso R . 3 1
H362 H 0.1281 0.8532 0.5780 0.0790 0.5000 Uiso R . 3 1
H363 H 0.1175 0.7589 0.5344 0.0790 0.5000 Uiso R . 3 1
H371 H 0.1948 0.7684 0.6247 0.0852 0.5000 Uiso R . 3 1
H372 H 0.1756 0.6699 0.5917 0.0850 0.5000 Uiso R . 3 1
H373 H 0.2239 0.7001 0.5815 0.0849 0.5000 Uiso R . 3 1
H381 H 0.3139 0.8897 0.4128 0.0422 1.0000 Uiso R . . .
H391 H 0.2936 1.0386 0.3629 0.0921 1.0000 Uiso R . . .
H392 H 0.3164 1.1097 0.4129 0.0921 1.0000 Uiso R . . .
H393 H 0.3435 1.0430 0.3667 0.0919 1.0000 Uiso R . . .
H401 H 0.3826 0.9544 0.4469 0.0860 1.0000 Uiso R . . .
H402 H 0.3593 0.8831 0.4957 0.0863 1.0000 Uiso R . . .
H403 H 0.3598 1.0049 0.5041 0.0861 1.0000 Uiso R . . .
H431 H 0.3086 0.3917 0.2639 0.0499 1.0000 Uiso R . . .
H441 H 0.2924 0.2557 0.3303 0.0552 1.0000 Uiso R . . .
H451 H 0.2632 0.2910 0.4275 0.0531 1.0000 Uiso R . . .
H471 H 0.3003 0.6620 0.2969 0.0402 1.0000 Uiso R . . .
H481 H 0.2666 0.5385 0.2001 0.0660 1.0000 Uiso R . . .
H482 H 0.2723 0.6610 0.1965 0.0660 1.0000 Uiso R . . .
H483 H 0.2379 0.6112 0.2414 0.0661 1.0000 Uiso R . . .
H491 H 0.3438 0.5158 0.2224 0.0659 1.0000 Uiso R . . .
H492 H 0.3659 0.5819 0.2760 0.0659 1.0000 Uiso R . . .
H493 H 0.3493 0.6381 0.2152 0.0662 1.0000 Uiso R . . .
H501 H 0.2486 0.5278 0.4994 0.0471 1.0000 Uiso R . . .
H511 H 0.1765 0.4377 0.4429 0.0870 1.0000 Uiso R . . .
H512 H 0.1869 0.5560 0.4431 0.0871 1.0000 Uiso R . . .
H513 H 0.1739 0.5012 0.5059 0.0871 1.0000 Uiso R . . .
H521 H 0.2254 0.3975 0.5645 0.0802 1.0000 Uiso R . . .
H522 H 0.2687 0.3613 0.5341 0.0802 1.0000 Uiso R . . .
H523 H 0.2253 0.3168 0.5095 0.0800 1.0000 Uiso R . . .
H531 H 0.5256 0.7590 0.1740 0.0422 1.0000 Uiso R . . .
H541 H 0.4865 0.9204 0.1628 0.0448 1.0000 Uiso R . . .
H571 H 0.6180 0.6226 0.3556 0.0621 1.0000 Uiso R . . .
H581 H 0.5918 0.4549 0.3561 0.0641 1.0000 Uiso R . . .
H591 H 0.5252 0.4167 0.3157 0.0532 1.0000 Uiso R . . .
H611 H 0.5620 0.8451 0.2942 0.0502 1.0000 Uiso R . . .
H621 H 0.6176 0.7769 0.2294 0.0912 1.0000 Uiso R . . .
H622 H 0.6468 0.7633 0.2875 0.0909 1.0000 Uiso R . . .
H623 H 0.6336 0.8755 0.2656 0.0913 1.0000 Uiso R . . .
H631 H 0.6052 0.9103 0.3744 0.0919 1.0000 Uiso R . . .
H632 H 0.6173 0.7955 0.3940 0.0921 1.0000 Uiso R . . .
H633 H 0.5698 0.8351 0.4021 0.0921 1.0000 Uiso R . . .
H641 H 0.4467 0.5962 0.2727 0.0500 1.0000 Uiso R . . .
H651 H 0.4395 0.5226 0.1754 0.0881 1.0000 Uiso R . . .
H652 H 0.4850 0.4739 0.1805 0.0878 1.0000 Uiso R . . .
H653 H 0.4801 0.5957 0.1756 0.0881 1.0000 Uiso R . . .
H661 H 0.4423 0.4431 0.3325 0.0910 1.0000 Uiso R . . .
H662 H 0.4186 0.4252 0.2686 0.0911 1.0000 Uiso R . . .
H663 H 0.4646 0.3794 0.2792 0.0911 1.0000 Uiso R . . .
H691 H 0.3544 1.1131 0.2182 0.0611 1.0000 Uiso R . . .
H701 H 0.3802 1.2399 0.2857 0.0670 1.0000 Uiso R . . .
H711 H 0.4435 1.2118 0.3393 0.0603 1.0000 Uiso R . . .
H731 H 0.4018 0.8651 0.1910 0.0651 1.0000 Uiso R . . .
H741 H 0.4115 0.9802 0.1042 0.0850 0.5000 Uiso R . 1 1
H742 H 0.3750 0.8988 0.0931 0.0850 0.5000 Uiso R . 1 1
H743 H 0.3629 1.0120 0.1117 0.0849 0.5000 Uiso R . 1 1
H751 H 0.3224 0.9731 0.2130 0.0871 0.5000 Uiso R . 1 1
H752 H 0.3400 0.8763 0.2505 0.0871 0.5000 Uiso R . 1 1
H753 H 0.3233 0.8616 0.1820 0.0870 0.5000 Uiso R . 1 1
H761 H 0.5088 0.9857 0.3356 0.0540 1.0000 Uiso R . . .
H771 H 0.5378 1.0826 0.2559 0.0900 1.0000 Uiso R . . .
H772 H 0.5272 1.1888 0.2896 0.0899 1.0000 Uiso R . . .
H773 H 0.5637 1.1141 0.3153 0.0901 1.0000 Uiso R . . .
H781 H 0.5290 1.0816 0.4204 0.1030 1.0000 Uiso R . . .
H782 H 0.4961 1.1709 0.4019 0.1029 1.0000 Uiso R . . .
H783 H 0.4792 1.0608 0.4234 0.1029 1.0000 Uiso R . . .
H791 H 0.3874 0.5179 0.4265 0.0291 1.0000 Uiso R . . .
H792 H 0.3615 0.5950 0.3805 0.0294 1.0000 Uiso R . . .
H821 H 0.4846 0.7773 0.3902 0.0349 1.0000 Uiso R . . .
H822 H 0.4547 0.8763 0.3840 0.0350 1.0000 Uiso R . . .
H831 H 0.4640 0.5387 0.4265 0.0520 1.0000 Uiso R . . .
H832 H 0.4815 0.6527 0.4393 0.0518 1.0000 Uiso R . . .
H833 H 0.4509 0.5987 0.4876 0.0523 1.0000 Uiso R . . .
H841 H 0.3561 0.7508 0.3586 0.0519 1.0000 Uiso R . . .
H842 H 0.3802 0.8558 0.3479 0.0522 1.0000 Uiso R . . .
H843 H 0.3845 0.7663 0.2991 0.0522 1.0000 Uiso R . . .
H901 H 0.3057 0.6523 -0.1504 0.0550 0.2500 Uiso R . 4 2
H902 H 0.3279 0.5632 -0.1137 0.0550 0.2500 Uiso R . 4 2
H903 H 0.2945 0.6341 -0.0810 0.0550 0.2500 Uiso R . 4 2
H911 H 0.3749 0.7051 -0.1198 0.0550 0.2500 Uiso R . 4 2
H912 H 0.3415 0.7760 -0.0871 0.0550 0.2500 Uiso R . 4 2
H921 H 0.3756 0.5966 -0.0294 0.0550 0.2500 Uiso R . 4 2
H922 H 0.3480 0.6813 0.0032 0.0550 0.2500 Uiso R . 4 2
H931 H 0.4313 0.7166 -0.0401 0.0550 0.2500 Uiso R . . 2
H932 H 0.4032 0.8041 -0.0113 0.0550 0.2500 Uiso R . . 2
H941 H 0.4483 0.7374 0.0661 0.0550 0.2500 Uiso R . 4 2
H942 H 0.4293 0.6265 0.0579 0.0550 0.2500 Uiso R . 4 2
H943 H 0.4015 0.7144 0.0868 0.0550 0.2500 Uiso R . 4 2
H1311 H 0.3075 0.8314 0.7713 0.0811 0.5000 Uiso R . 2 2
H1312 H 0.3564 0.8660 0.7703 0.0811 0.5000 Uiso R . 2 2
H1313 H 0.3207 0.9401 0.7429 0.0809 0.5000 Uiso R . 2 2
H1411 H 0.2862 0.9232 0.6451 0.0741 0.5000 Uiso R . 2 2
H1412 H 0.2669 0.8167 0.6691 0.0741 0.5000 Uiso R . 2 2
H1413 H 0.2910 0.8214 0.6048 0.0740 0.5000 Uiso R . 2 2
H3611 H 0.1361 0.8644 0.4748 0.0731 0.5000 Uiso R . 3 2
H3612 H 0.1288 0.8928 0.5456 0.0729 0.5000 Uiso R . 3 2
H3613 H 0.1148 0.7831 0.5203 0.0730 0.5000 Uiso R . 3 2
H3711 H 0.1690 0.8172 0.6269 0.0750 0.5000 Uiso R . 3 2
H3712 H 0.1643 0.6990 0.6089 0.0750 0.5000 Uiso R . 3 2
H3713 H 0.2106 0.7473 0.6173 0.0751 0.5000 Uiso R . 3 2
H7411 H 0.3810 1.0334 0.1162 0.0839 0.5000 Uiso R . 1 2
H7412 H 0.3845 0.9204 0.0902 0.0840 0.5000 Uiso R . 1 2
H7413 H 0.4256 0.9756 0.1159 0.0840 0.5000 Uiso R . 1 2
H7511 H 0.3279 0.8698 0.1526 0.0800 0.5000 Uiso R . 1 2
H7512 H 0.3337 0.8408 0.2231 0.0802 0.5000 Uiso R . 1 2
H7513 H 0.3209 0.9554 0.2038 0.0801 0.5000 Uiso R . 1 2

loop_
_atom_site_aniso_label
_atom_site_aniso_U_11
_atom_site_aniso_U_22
_atom_site_aniso_U_33
_atom_site_aniso_U_23
_atom_site_aniso_U_13
_atom_site_aniso_U_12
Tl1 0.02559(4) 0.02168(4) 0.02242(5) 0.00353(7) -0.00312(7) -0.00411(3)
B1 0.0262(15) 0.0240(16) 0.0152(15) 0.0018(13) -0.0084(12) -0.0013(12)
B2 0.0188(12) 0.0242(14) 0.0193(15) 0.0028(12) -0.0065(11) -0.0003(10)
B3 0.0245(13) 0.0215(13) 0.0255(16) 0.0037(12) 0.0008(11) -0.0018(10)
N1 0.0326(12) 0.0172(11) 0.0271(13) 0.0023(10) -0.0088(10) -0.0043(9)
N2 0.0308(11) 0.0201(11) 0.0248(12) 0.0036(9) -0.0065(9) -0.0057(9)
N3 0.0306(11) 0.0191(10) 0.0238(12) -0.0007(9) -0.0044(9) -0.0021(8)
N4 0.0245(10) 0.0190(10) 0.0243(12) 0.0010(9) -0.0079(9) 0.0006(8)
N5 0.0277(10) 0.0226(10) 0.0263(12) 0.0038(10) 0.0032(9) 0.0033(9)
N6 0.0306(11) 0.0218(11) 0.0251(13) 0.0037(9) 0.0024(10) 0.0038(9)
C1 0.0369(14) 0.0283(14) 0.0268(15) 0.0032(12) -0.0162(12) -0.0049(11)
C2 0.0374(14) 0.0276(13) 0.0294(15) 0.0072(12) -0.0112(12) -0.0031(12)
C3 0.0436(15) 0.0222(14) 0.0259(15) 0.0005(11) -0.0134(13) -0.0081(12)
C4 0.0478(16) 0.0314(15) 0.0269(16) -0.0001(12) -0.0136(13) -0.0148(13)
C5 0.0590(19) 0.0347(16) 0.0411(19) 0.0071(15) -0.0181(16) -0.0176(15)
C6 0.069(2) 0.0257(15) 0.064(2) 0.0061(15) -0.0301(19) -0.0111(15)
C7 0.060(2) 0.0276(15) 0.055(2) -0.0056(15) -0.0232(17) 0.0041(14)
C8 0.0421(16) 0.0272(14) 0.0415(18) 0.0003(13) -0.0181(14) 0.0002(12)
C9 0.0468(16) 0.0442(17) 0.0331(17) -0.0027(14) -0.0002(14) -0.0168(14)
C10 0.0462(18) 0.055(2) 0.044(2) -0.0004(17) -0.0020(16) -0.0035(16)
C11 0.071(3) 0.080(3) 0.041(2) 0.0002(19) 0.0003(18) -0.027(2)
C12 0.0393(16) 0.0401(16) 0.050(2) -0.0018(15) -0.0084(14) 0.0027(13)
C13 0.065(5) 0.091(6) 0.051(5) 0.016(5) -0.011(4) -0.010(4)
C14 0.033(4) 0.058(5) 0.062(6) -0.003(4) -0.008(3) 0.005(4)
C15 0.0347(13) 0.0207(13) 0.0264(15) 0.0090(11) -0.0079(11) -0.0053(10)
C16 0.0368(14) 0.0281(14) 0.0298(16) 0.0098(12) -0.0063(12) -0.0067(11)
C17 0.0401(19) 0.0349(18) 0.042(2) 0.0161(16) -0.0056(16) -0.0128(15)
C18 0.0507(18) 0.0266(15) 0.0458(19) 0.0090(14) -0.0120(15) -0.0139(13)
C19 0.0512(17) 0.0208(13) 0.0388(18) 0.0013(13) -0.0117(14) -0.0042(12)
C20 0.0377(14) 0.0249(13) 0.0292(16) 0.0046(11) -0.0118(12) -0.0035(11)
C21 0.0413(17) 0.0397(17) 0.0344(19) 0.0075(15) 0.0027(15) -0.0024(14)
C22 0.086(3) 0.071(3) 0.044(2) 0.014(2) 0.017(2) 0.018(2)
C23 0.0434(18) 0.047(2) 0.053(2) 0.0065(18) 0.0022(16) 0.0010(15)
C24 0.0452(17) 0.0272(14) 0.0306(16) 0.0050(13) -0.0014(13) 0.0001(13)
C25 0.047(2) 0.069(3) 0.048(2) 0.0170(19) 0.0013(17) 0.0094(18)
C26 0.079(3) 0.039(2) 0.038(2) -0.0024(16) 0.0069(18) 0.0001(19)
C27 0.0319(13) 0.0280(13) 0.0304(16) 0.0021(12) -0.0122(12) 0.0076(11)
C28 0.0317(13) 0.0313(14) 0.0252(15) 0.0002(12) -0.0122(11) 0.0020(11)
C29 0.0338(13) 0.0209(11) 0.0221(17) -0.0008(10) -0.0029(10) 0.0014(9)
C30 0.0318(14) 0.0309(14) 0.0266(14) 0.0007(11) 0.0002(11) 0.0008(11)
C31 0.0413(16) 0.0391(16) 0.0319(17) -0.0056(13) 0.0034(13) 0.0039(13)
C32 0.0533(18) 0.0320(15) 0.0346(18) -0.0078(14) -0.0017(14) 0.0094(14)
C33 0.0464(15) 0.0275(12) 0.031(2) -0.0037(12) -0.0007(12) -0.0035(11)
C34 0.0342(13) 0.0251(12) 0.0240(13) 0.0005(10) -0.0017(10) -0.0012(10)
C35 0.0424(17) 0.0482(18) 0.0398(18) -0.0024(15) 0.0057(14) -0.0096(14)
C36 0.045(4) 0.077(5) 0.059(6) 0.008(5) 0.009(4) -0.015(4)
C37 0.067(5) 0.064(5) 0.059(5) 0.016(4) 0.002(4) -0.029(4)
C38 0.0409(15) 0.0295(14) 0.0304(16) 0.0003(13) 0.0035(12) -0.0071(12)
C39 0.075(3) 0.050(2) 0.053(2) 0.0148(19) 0.019(2) 0.000(2)
C40 0.0398(17) 0.071(2) 0.050(2) -0.0117(19) 0.0002(15) 0.0010(18)
C41 0.0262(12) 0.0228(12) 0.0291(16) 0.0003(11) -0.0104(11) -0.0016(10)
C42 0.0337(15) 0.0234(13) 0.0266(16) -0.0030(12) -0.0096(13) 0.0007(12)
C43 0.0500(18) 0.0316(16) 0.0382(19) -0.0091(14) -0.0044(15) 0.0062(13)
C44 0.063(3) 0.0236(15) 0.050(2) -0.0024(16) -0.005(2) 0.0062(16)
C45 0.0474(18) 0.0268(14) 0.048(2) 0.0093(14) -0.0059(15) -0.0030(13)
C46 0.0324(13) 0.0249(12) 0.0342(16) 0.0027(12) -0.0091(12) -0.0045(11)
C47 0.0411(16) 0.0285(14) 0.0293(16) -0.0028(12) -0.0041(12) -0.0001(12)
C48 0.0547(19) 0.0411(17) 0.0288(17) -0.0025(14) -0.0094(14) 0.0064(15)
C49 0.0500(19) 0.0481(19) 0.0304(18) -0.0054(15) 0.0030(14) -0.0031(15)
C50 0.0443(16) 0.0328(15) 0.0378(17) 0.0032(13) 0.0014(12) -0.0117(12)
C51 0.050(2) 0.058(2) 0.060(3) 0.019(2) 0.0130(18) 0.0016(18)
C52 0.060(2) 0.051(2) 0.043(2) 0.0150(16) -0.0016(16) -0.0116(17)
C53 0.0420(16) 0.0317(14) 0.0281(16) 0.0033(12) 0.0101(13) 0.0063(12)
C54 0.0438(17) 0.0341(15) 0.0231(15) 0.0078(13) 0.0078(14) 0.0035(14)
C55 0.0347(14) 0.0274(14) 0.0317(16) 0.0069(12) 0.0088(12) 0.0093(11)
C56 0.0354(15) 0.0416(16) 0.0366(18) 0.0028(14) 0.0018(13) 0.0108(13)
C57 0.0436(17) 0.058(2) 0.048(2) 0.0116(18) 0.0007(16) 0.0204(16)
C58 0.062(2) 0.050(2) 0.054(2) 0.0183(18) 0.0071(18) 0.0280(17)
C59 0.059(2) 0.0343(18) 0.048(2) 0.0152(17) 0.021(2) 0.0170(17)
C60 0.0431(16) 0.0263(13) 0.0385(17) 0.0052(13) 0.0152(13) 0.0093(12)
C61 0.0319(15) 0.0473(18) 0.042(2) 0.0019(16) -0.0008(14) 0.0020(13)
C62 0.0375(18) 0.073(3) 0.054(2) 0.009(2) 0.0024(17) -0.0082(17)
C63 0.053(2) 0.074(3) 0.054(3) -0.010(2) 0.0016(19) -0.010(2)
C64 0.0425(16) 0.0219(14) 0.057(2) 0.0015(14) 0.0164(15) 0.0016(12)
C65 0.050(2) 0.047(2) 0.061(3) -0.001(2) 0.001(2) -0.0060(19)
C66 0.066(2) 0.0308(17) 0.079(3) -0.0020(19) 0.021(2) -0.0088(16)
C67 0.0360(14) 0.0220(12) 0.0373(17) 0.0091(12) 0.0070(12) 0.0046(11)
C68 0.0395(16) 0.0322(15) 0.049(2) 0.0163(14) 0.0053(14) 0.0069(12)
C69 0.0469(18) 0.0380(18) 0.074(3) 0.0283(18) 0.0158(18) 0.0148(15)
C70 0.065(2) 0.0285(16) 0.079(3) 0.0159(18) 0.029(2) 0.0143(16)
C71 0.069(2) 0.0247(15) 0.056(2) 0.0033(15) 0.0205(19) -0.0011(14)
C72 0.0481(17) 0.0221(13) 0.0410(18) 0.0050(13) 0.0145(14) -0.0023(12)
C73 0.0477(18) 0.0503(19) 0.059(2) 0.0154(17) -0.0194(16) 0.0068(15)
C74 0.056(5) 0.067(5) 0.062(5) 0.012(4) -0.030(4) -0.001(5)
C75 0.044(4) 0.051(4) 0.074(7) 0.001(5) -0.031(4) -0.001(3)
C76 0.0560(18) 0.0306(15) 0.046(2) -0.0018(15) 0.0012(16) -0.0129(14)
C77 0.064(3) 0.062(3) 0.074(3) 0.016(2) 0.001(2) -0.021(2)
C78 0.098(3) 0.067(3) 0.060(3) -0.011(2) -0.005(2) -0.014(3)
C79 0.0296(14) 0.0286(16) 0.0212(15) 0.0031(13) 0.0006(11) -0.0030(12)
C80 0.0250(12) 0.0291(13) 0.0215(14) -0.0026(11) 0.0065(11) -0.0013(10)
C81 0.0285(13) 0.0253(14) 0.0198(14) -0.0008(11) 0.0040(10) -0.0007(11)
C82 0.0298(13) 0.0259(13) 0.0268(15) 0.0029(11) -0.0002(11) -0.0005(11)
C83 0.0317(14) 0.0321(14) 0.0334(17) 0.0054(13) 0.0013(12) 0.0009(11)
C84 0.0289(13) 0.0314(14) 0.0324(16) 0.0034(12) 0.0006(12) 0.0022(11)
C131 0.0482 0.0654 0.0445 -0.0023 -0.0041 0.0102
C141 0.0388 0.0312 0.0545 -0.0065 -0.0184 -0.0060
C361 0.0408 0.0566 0.0431 0.0031 0.0083 -0.0209
C371 0.0529 0.0564 0.0480 0.0089 0.0094 -0.0120
C741 0.0577 0.0673 0.0514 0.0086 -0.0342 -0.0025
C751 0.0444 0.0671 0.0592 0.0073 -0.0252 -0.0042

loop_
_atom_type_symbol
_atom_type_scat_dispersion_real
_atom_type_scat_dispersion_imag
_atom_type_scat_Cromer_Mann_a1
_atom_type_scat_Cromer_Mann_b1
_atom_type_scat_Cromer_Mann_a2
_atom_type_scat_Cromer_Mann_b2
_atom_type_scat_Cromer_Mann_a3
_atom_type_scat_Cromer_Mann_b3
_atom_type_scat_Cromer_Mann_a4
_atom_type_scat_Cromer_Mann_b4
_atom_type_scat_Cromer_Mann_c
_atom_type_scat_source
C 0.0033 0.0016 2.3100 20.8439 1.0200 10.2075 1.5886 0.5687 0.8650 51.6512 0.2156 'International Tables Vol C 4.2.6.8 and 6.1.1.4'
H 0.0000 0.0000 0.4930 10.5109 0.3229 26.1257 0.1402 3.1424 0.0408 57.7998 0.0030 'International Tables Vol C 4.2.6.8 and 6.1.1.4'
B 0.0013 0.0007 2.0545 23.2185 1.3326 1.0210 1.0979 60.3498 0.7068 0.1403 -0.1932 'International Tables Vol C 4.2.6.8 and 6.1.1.4'
N 0.0061 0.0033 12.2126 0.0057 3.1322 9.8933 2.0125 28.9975 1.1663 0.5826 -11.5290 'International Tables Vol C 4.2.6.8 and 6.1.1.4'
Tl -2.8358 9.6688 27.5446 0.6551 19.1584 8.7075 15.5380 1.9635 5.5259 45.8149 13.1746 'International Tables Vol C 4.2.6.8 and 6.1.1.4'

loop_
_geom_angle_atom_site_label_1
_geom_angle_atom_site_label_2
_geom_angle_atom_site_label_3
_geom_angle
_geom_angle_publ_flag
B1 Tl1 B2 150.94(12) yes
B1 Tl1 C79 109.92(11) yes
B2 Tl1 C79 98.99(11) yes
Tl1 B1 N1 131.1(2) yes
Tl1 B1 N2 124.2(2) yes
N1 B1 N2 104.4(2) yes
Tl1 B2 N3 134.48(19) yes
Tl1 B2 N4 121.25(18) yes
N3 B2 N4 103.7(2) yes
N5 B3 N6 104.4(2) yes
N5 B3 C82 126.2(2) yes
N6 B3 C82 129.4(3) yes
B1 N1 C1 108.1(2) yes
B1 N1 C3 131.9(2) yes
C1 N1 C3 119.0(2) yes
B1 N2 C2 108.9(2) yes
B1 N2 C15 133.0(2) yes
C2 N2 C15 116.8(2) yes
B2 N3 C27 109.2(2) yes
B2 N3 C29 133.7(2) yes
C27 N3 C29 116.8(2) yes
B2 N4 C28 108.7(2) yes
B2 N4 C41 131.8(2) yes
C28 N4 C41 119.3(2) yes
B3 N5 C53 108.5(2) yes
B3 N5 C55 126.9(2) yes
C53 N5 C55 122.3(2) yes
B3 N6 C54 108.6(2) yes
B3 N6 C67 129.7(3) yes
C54 N6 C67 121.6(2) yes
N1 C1 C2 109.8(2) yes
N1 C1 H11 124.4 no
C2 C1 H11 125.9 no
N2 C2 C1 108.8(2) yes
N2 C2 H21 125.2 no
C1 C2 H21 126.0 no
N1 C3 C4 119.1(3) yes
N1 C3 C8 119.1(3) yes
C4 C3 C8 121.7(3) yes
C3 C4 C5 117.2(3) yes
C3 C4 C9 122.9(3) yes
C5 C4 C9 119.7(3) yes
C4 C5 C6 121.6(3) yes
C4 C5 H51 118.8 no
C6 C5 H51 119.5 no
C5 C6 C7 120.1(3) yes
C5 C6 H61 119.6 no
C7 C6 H61 120.3 no
C6 C7 C8 120.5(3) yes
C6 C7 H71 120.4 no
C8 C7 H71 119.1 no
C3 C8 C7 118.8(3) yes
C3 C8 C12 122.0(3) yes
C7 C8 C12 119.1(3) yes
C4 C9 C10 111.2(3) yes
C4 C9 C11 113.6(3) yes
C10 C9 C11 108.9(3) yes
C4 C9 H91 108.4 no
C10 C9 H91 108.4 no
C11 C9 H91 106.2 no
C9 C10 H101 111.2 no
C9 C10 H102 108.9 no
H101 C10 H102 109.2 no
C9 C10 H103 108.6 no
H101 C10 H103 108.7 no
H102 C10 H103 110.2 no
C9 C11 H111 110.4 no
C9 C11 H112 108.9 no
H111 C11 H112 110.8 no
C9 C11 H113 109.4 no
H111 C11 H113 108.9 no
H112 C11 H113 108.4 no
C8 C12 C13 110.2(5) yes
C8 C12 C14 109.4(5) yes
C13 C12 C14 116.3(7) yes
C8 C12 H121 107.8 no
C13 C12 H121 105.7 no
C14 C12 H121 107.1 no
C8 C12 C131 110.6(5) yes
C8 C12 C141 114.7(6) yes
C131 C12 C141 104.3(6) yes
C8 C12 H121 107.8 no
C131 C12 H121 125.6 no
C141 C12 H121 92.9 no
C12 C13 H131 103.7 no
C12 C13 H132 111.5 no
H131 C13 H132 110.3 no
C12 C13 H133 111.4 no
H131 C13 H133 110.0 no
H132 C13 H133 109.8 no
C12 C14 H141 108.9 no
C12 C14 H142 110.4 no
H141 C14 H142 109.2 no
C12 C14 H143 109.6 no
H141 C14 H143 109.6 no
H142 C14 H143 109.1 no
N2 C15 C16 117.3(3) yes
N2 C15 C20 120.4(3) yes
C16 C15 C20 122.1(3) yes
C15 C16 C17 117.5(3) yes
C15 C16 C21 121.8(3) yes
C17 C16 C21 120.6(3) yes
C16 C17 C18 121.1(3) yes
C16 C17 H171 119.0 no
C18 C17 H171 119.9 no
C17 C18 C19 120.2(3) yes
C17 C18 H181 119.6 no
C19 C18 H181 120.1 no
C18 C19 C20 121.2(3) yes
C18 C19 H191 118.9 no
C20 C19 H191 120.0 no
C19 C20 C15 117.8(3) yes
C19 C20 C24 120.5(3) yes
C15 C20 C24 121.7(3) yes
C16 C21 C22 113.2(3) yes
C16 C21 C23 110.3(3) yes
C22 C21 C23 110.8(3) yes
C16 C21 H211 108.2 no
C22 C21 H211 107.3 no
C23 C21 H211 106.8 no
C21 C22 H221 107.7 no
C21 C22 H222 109.7 no
H221 C22 H222 110.2 no
C21 C22 H223 109.9 no
H221 C22 H223 109.7 no
H222 C22 H223 109.5 no
C21 C23 H231 109.1 no
C21 C23 H232 111.4 no
H231 C23 H232 108.8 no
C21 C23 H233 109.1 no
H231 C23 H233 109.6 no
H232 C23 H233 108.8 no
C20 C24 C25 111.5(3) yes
C20 C24 C26 113.8(3) yes
C25 C24 C26 110.0(3) yes
C20 C24 H241 107.8 no
C25 C24 H241 105.8 no
C26 C24 H241 107.6 no
C24 C25 H251 108.5 no
C24 C25 H252 108.7 no
H251 C25 H252 110.4 no
C24 C25 H253 109.0 no
H251 C25 H253 110.5 no
H252 C25 H253 109.6 no
C24 C26 H261 109.6 no
C24 C26 H262 109.4 no
H261 C26 H262 108.9 no
C24 C26 H263 109.8 no
H261 C26 H263 108.6 no
H262 C26 H263 110.5 no
N3 C27 C28 109.2(2) yes
N3 C27 H271 123.8 no
C28 C27 H271 127.0 no
N4 C28 C27 109.2(2) yes
N4 C28 H281 124.7 no
C27 C28 H281 126.1 no
N3 C29 C30 118.7(2) yes
N3 C29 C34 120.0(2) yes
C30 C29 C34 121.1(2) yes
C29 C30 C31 118.1(3) yes
C29 C30 C35 122.2(3) yes
C31 C30 C35 119.7(3) yes
C30 C31 C32 121.2(3) yes
C30 C31 H311 118.5 no
C32 C31 H311 120.2 no
C31 C32 C33 119.8(3) yes
C31 C32 H321 119.3 no
C33 C32 H321 120.8 no
C32 C33 C34 121.4(3) yes
C32 C33 H331 119.2 no
C34 C33 H331 119.3 no
C29 C34 C33 118.4(3) yes
C29 C34 C38 121.8(2) yes
C33 C34 C38 119.8(3) yes
C30 C35 C36 118.7(5) yes
C30 C35 C37 110.4(4) yes
C36 C35 C37 110.6(6) yes
C30 C35 H351 105.4 no
C36 C35 H351 105.7 no
C37 C35 H351 104.8 no
C30 C35 C361 107.8(4) yes
C30 C35 C371 109.8(4) yes
C361 C35 C371 108.8(5) yes
C30 C35 H351 105.4 no
C361 C35 H351 95.4 no
C371 C35 H351 127.7 no
C35 C36 H361 109.5 no
C35 C36 H362 109.8 no
H361 C36 H362 108.9 no
C35 C36 H363 110.3 no
H361 C36 H363 109.3 no
H362 C36 H363 109.1 no
C35 C37 H371 107.4 no
C35 C37 H372 109.3 no
H371 C37 H372 109.6 no
C35 C37 H373 111.2 no
H371 C37 H373 109.7 no
H372 C37 H373 109.5 no
C34 C38 C39 112.0(3) yes
C34 C38 C40 110.5(3) yes
C39 C38 C40 111.2(3) yes
C34 C38 H381 107.2 no
C39 C38 H381 108.0 no
C40 C38 H381 107.9 no
C38 C39 H391 109.1 no
C38 C39 H392 109.6 no
H391 C39 H392 110.4 no
C38 C39 H393 110.7 no
H391 C39 H393 108.2 no
H392 C39 H393 108.9 no
C38 C40 H401 110.3 no
C38 C40 H402 109.0 no
H401 C40 H402 109.1 no
C38 C40 H403 111.1 no
H401 C40 H403 108.7 no
H402 C40 H403 108.7 no
N4 C41 C42 120.0(3) yes
N4 C41 C46 118.4(3) yes
C42 C41 C46 121.6(3) yes
C41 C42 C43 118.1(3) yes
C41 C42 C47 123.4(3) yes
C43 C42 C47 118.5(3) yes
C42 C43 C44 120.8(3) yes
C42 C43 H431 118.9 no
C44 C43 H431 120.3 no
C43 C44 C45 120.2(3) yes
C43 C44 H441 119.4 no
C45 C44 H441 120.4 no
C44 C45 C46 121.6(3) yes
C44 C45 H451 120.1 no
C46 C45 H451 118.3 no
C41 C46 C45 117.7(3) yes
C41 C46 C50 121.3(3) yes
C45 C46 C50 120.9(3) yes
C42 C47 C48 111.0(3) yes
C42 C47 C49 113.1(3) yes
C48 C47 C49 109.0(3) yes
C42 C47 H471 107.6 no
C48 C47 H471 108.4 no
C49 C47 H471 107.6 no
C47 C48 H481 107.8 no
C47 C48 H482 109.5 no
H481 C48 H482 110.6 no
C47 C48 H483 110.0 no
H481 C48 H483 108.9 no
H482 C48 H483 110.0 no
C47 C49 H491 107.6 no
C47 C49 H492 109.6 no
H491 C49 H492 110.1 no
C47 C49 H493 110.0 no
H491 C49 H493 109.8 no
H492 C49 H493 109.8 no
C46 C50 C51 110.3(3) yes
C46 C50 C52 113.4(3) yes
C51 C50 C52 110.9(3) yes
C46 C50 H501 107.9 no
C51 C50 H501 106.8 no
C52 C50 H501 107.3 no
C50 C51 H511 107.9 no
C50 C51 H512 110.0 no
H511 C51 H512 109.3 no
C50 C51 H513 108.0 no
H511 C51 H513 110.8 no
H512 C51 H513 110.9 no
C50 C52 H521 109.7 no
C50 C52 H522 110.6 no
H521 C52 H522 109.0 no
C50 C52 H523 109.9 no
H521 C52 H523 109.2 no
H522 C52 H523 108.4 no
N5 C53 C54 109.8(3) yes
N5 C53 H531 125.2 no
C54 C53 H531 125.0 no
N6 C54 C53 108.7(3) yes
N6 C54 H541 125.6 no
C53 C54 H541 125.7 no
N5 C55 C56 118.0(3) yes
N5 C55 C60 120.1(3) yes
C56 C55 C60 121.9(3) yes
C55 C56 C57 117.9(3) yes
C55 C56 C61 122.4(3) yes
C57 C56 C61 119.8(3) yes
C56 C57 C58 120.7(3) yes
C56 C57 H571 119.2 no
C58 C57 H571 120.1 no
C57 C58 C59 120.5(3) yes
C57 C58 H581 119.7 no
C59 C58 H581 119.8 no
C58 C59 C60 121.2(4) yes
C58 C59 H591 119.9 no
C60 C59 H591 118.9 no
C55 C60 C59 117.9(3) yes
C55 C60 C64 120.5(3) yes
C59 C60 C64 121.6(3) yes
C56 C61 C62 110.6(3) yes
C56 C61 C63 112.8(3) yes
C62 C61 C63 110.3(3) yes
C56 C61 H611 107.9 no
C62 C61 H611 108.1 no
C63 C61 H611 107.0 no
C61 C62 H621 110.6 no
C61 C62 H622 109.5 no
H621 C62 H622 107.6 no
C61 C62 H623 111.1 no
H621 C62 H623 109.0 no
H622 C62 H623 108.9 no
C61 C63 H631 110.0 no
C61 C63 H632 107.9 no
H631 C63 H632 110.1 no
C61 C63 H633 108.7 no
H631 C63 H633 110.2 no
H632 C63 H633 109.9 no
C60 C64 C65 111.3(3) yes
C60 C64 C66 113.1(3) yes
C65 C64 C66 109.6(3) yes
C60 C64 H641 107.5 no
C65 C64 H641 106.8 no
C66 C64 H641 108.3 no
C64 C65 H651 110.3 no
C64 C65 H652 108.2 no
H651 C65 H652 109.2 no
C64 C65 H653 109.3 no
H651 C65 H653 110.2 no
H652 C65 H653 109.6 no
C64 C66 H661 110.5 no
C64 C66 H662 110.0 no
H661 C66 H662 109.4 no
C64 C66 H663 110.0 no
H661 C66 H663 108.6 no
H662 C66 H663 108.4 no
N6 C67 C68 119.3(3) yes
N6 C67 C72 118.7(3) yes
C68 C67 C72 122.0(3) yes
C67 C68 C69 117.8(3) yes
C67 C68 C73 122.5(3) yes
C69 C68 C73 119.7(3) yes
C68 C69 C70 121.3(4) yes
C68 C69 H691 118.8 no
C70 C69 H691 119.9 no
C69 C70 C71 119.6(3) yes
C69 C70 H701 120.5 no
C71 C70 H701 119.9 no
C70 C71 C72 121.7(4) yes
C70 C71 H711 119.8 no
C72 C71 H711 118.4 no
C67 C72 C71 117.5(3) yes
C67 C72 C76 122.1(3) yes
C71 C72 C76 120.3(3) yes
C68 C73 C74 116.7(5) yes
C68 C73 C75 104.7(4) yes
C74 C73 C75 108.5(5) yes
C68 C73 H731 108.7 no
C74 C73 H731 107.7 no
C75 C73 H731 110.5 no
C68 C73 C741 106.0(6) yes
C68 C73 C751 119.4(6) yes
C741 C73 C751 110.7(7) yes
C68 C73 H731 108.7 no
C741 C73 H731 104.2 no
C751 C73 H731 106.9 no
C73 C74 H741 109.9 no
C73 C74 H742 110.7 no
H741 C74 H742 109.3 no
C73 C74 H743 108.9 no
H741 C74 H743 109.8 no
H742 C74 H743 108.3 no
C73 C75 H751 110.8 no
C73 C75 H752 106.9 no
H751 C75 H752 109.7 no
C73 C75 H753 110.0 no
H751 C75 H753 110.1 no
H752 C75 H753 109.2 no
C72 C76 C77 109.5(3) yes
C72 C76 C78 113.0(3) yes
C77 C76 C78 111.5(4) yes
C72 C76 H761 107.9 no
C77 C76 H761 108.5 no
C78 C76 H761 106.2 no
C76 C77 H771 108.1 no
C76 C77 H772 109.6 no
H771 C77 H772 109.3 no
C76 C77 H773 111.7 no
H771 C77 H773 108.2 no
H772 C77 H773 109.9 no
C76 C78 H781 109.1 no
C76 C78 H782 108.0 no
H781 C78 H782 111.6 no
C76 C78 H783 107.7 no
H781 C78 H783 109.7 no
H782 C78 H783 110.6 no
Tl1 C79 C80 110.9(2) yes
Tl1 C79 H791 108.3 no
C80 C79 H791 107.5 no
Tl1 C79 H792 108.2 no
C80 C79 H792 109.9 no
H791 C79 H792 112.1 no
C79 C80 C81 123.0(3) yes
C79 C80 C83 113.4(2) yes
C81 C80 C83 123.5(3) yes
C80 C81 C82 125.8(3) yes
C80 C81 C84 122.3(3) yes
C82 C81 C84 111.9(2) yes
C81 C82 B3 113.7(2) yes
C81 C82 H821 109.1 no
B3 C82 H821 108.4 no
C81 C82 H822 107.9 no
B3 C82 H822 109.1 no
H821 C82 H822 108.4 no
C80 C83 H831 108.8 no
C80 C83 H832 108.8 no
H831 C83 H832 109.6 no
C80 C83 H833 110.3 no
H831 C83 H833 109.5 no
H832 C83 H833 109.8 no
C81 C84 H841 110.2 no
C81 C84 H842 110.9 no
H841 C84 H842 108.5 no
C81 C84 H843 110.0 no
H841 C84 H843 108.0 no
H842 C84 H843 109.2 no
C91 C90 H901 110.5 no
C91 C90 H902 109.8 no
H901 C90 H902 109.5 no
C91 C90 H903 108.0 no
H901 C90 H903 109.5 no
H902 C90 H903 109.5 no
C90 C91 C92 107.8(4) yes
C90 C91 H911 109.0 no
C92 C91 H911 108.9 no
C90 C91 H912 110.8 no
C92 C91 H912 110.8 no
H911 C91 H912 109.5 no
C91 C92 H921 110.6 no
C91 C92 H922 109.0 no
H921 C92 H922 109.5 no
C92 C93 C94 109.2(4) yes
C92 C93 H931 107.1 no
C94 C93 H931 113.0 no
C92 C93 H932 109.4 no
C94 C93 H932 111.2 no
H931 C93 H932 106.9 no
C93 C94 H941 106.5 no
C93 C94 H942 109.7 no
H941 C94 H942 109.5 no
C93 C94 H943 112.1 no
H941 C94 H943 109.5 no
H942 C94 H943 109.5 no
C12 C131 H1311 111.9 no
C12 C131 H1312 111.0 no
H1311 C131 H1312 110.0 no
C12 C131 H1313 105.6 no
H1311 C131 H1313 109.2 no
H1312 C131 H1313 109.0 no
C12 C141 H1411 109.7 no
C12 C141 H1412 110.1 no
H1411 C141 H1412 109.5 no
C12 C141 H1413 108.8 no
H1411 C141 H1413 109.3 no
H1412 C141 H1413 109.4 no
C35 C361 H3611 109.7 no
C35 C361 H3612 107.8 no
H3611 C361 H3612 109.8 no
C35 C361 H3613 110.9 no
H3611 C361 H3613 109.5 no
H3612 C361 H3613 109.0 no
C35 C371 H3711 106.1 no
C35 C371 H3712 111.0 no
H3711 C371 H3712 109.5 no
C35 C371 H3713 109.9 no
H3711 C371 H3713 110.4 no
H3712 C371 H3713 109.8 no
C73 C741 H7411 107.3 no
C73 C741 H7412 111.2 no
H7411 C741 H7412 108.6 no
C73 C741 H7413 110.2 no
H7411 C741 H7413 110.0 no
H7412 C741 H7413 109.4 no
C73 C751 H7511 108.6 no
C73 C751 H7512 111.0 no
H7511 C751 H7512 109.2 no
C73 C751 H7513 108.2 no
H7511 C751 H7513 109.8 no
H7512 C751 H7513 110.0 no

loop_
_geom_bond_atom_site_label_1
_geom_bond_atom_site_label_2
_geom_bond_distance
_geom_bond_publ_flag
Tl1 B1 2.257(3) yes
Tl1 B2 2.263(3) yes
Tl1 C79 2.298(3) yes
B1 N1 1.441(4) yes
B1 N2 1.433(4) yes
B2 N3 1.438(3) yes
B2 N4 1.445(4) yes
B3 N5 1.430(4) yes
B3 N6 1.429(4) yes
B3 C82 1.569(4) yes
N1 C1 1.408(4) yes
N1 C3 1.437(3) yes
N2 C2 1.407(4) yes
N2 C15 1.442(3) yes
N3 C27 1.402(3) yes
N3 C29 1.435(3) yes
N4 C28 1.411(3) yes
N4 C41 1.434(3) yes
N5 C53 1.396(4) yes
N5 C55 1.431(3) yes
N6 C54 1.406(4) yes
N6 C67 1.438(3) yes
C1 C2 1.342(4) yes
C1 H11 0.935 no
C2 H21 0.944 no
C3 C4 1.412(4) yes
C3 C8 1.395(4) yes
C4 C5 1.395(4) yes
C4 C9 1.510(5) yes
C5 C6 1.379(5) yes
C5 H51 0.941 no
C6 C7 1.389(5) yes
C6 H61 0.943 no
C7 C8 1.389(4) yes
C7 H71 0.933 no
C8 C12 1.524(5) yes
C9 C10 1.526(4) yes
C9 C11 1.516(5) yes
C9 H91 0.989 no
C10 H101 0.957 no
C10 H102 0.971 no
C10 H103 0.973 no
C11 H111 0.965 no
C11 H112 0.972 no
C11 H113 0.959 no
C12 C13 1.459(7) yes
C12 C14 1.458(7) yes
C12 H121 0.952 no
C12 C131 1.600(7) yes
C12 C141 1.585(7) yes
C12 H121 0.952 no
C13 H131 0.972 no
C13 H132 0.964 no
C13 H133 0.965 no
C14 H141 0.965 no
C14 H142 0.963 no
C14 H143 0.965 no
C15 C16 1.410(4) yes
C15 C20 1.391(4) yes
C16 C17 1.396(5) yes
C16 C21 1.515(5) yes
C17 C18 1.381(6) yes
C17 H171 0.928 no
C18 C19 1.376(5) yes
C18 H181 0.934 no
C19 C20 1.400(4) yes
C19 H191 0.938 no
C20 C24 1.510(5) yes
C21 C22 1.518(5) yes
C21 C23 1.517(4) yes
C21 H211 0.968 no
C22 H221 0.967 no
C22 H222 0.958 no
C22 H223 0.959 no
C23 H231 0.952 no
C23 H232 0.961 no
C23 H233 0.972 no
C24 C25 1.529(5) yes
C24 C26 1.530(5) yes
C24 H241 0.974 no
C25 H251 0.961 no
C25 H252 0.957 no
C25 H253 0.954 no
C26 H261 0.964 no
C26 H262 0.970 no
C26 H263 0.964 no
C27 C28 1.340(4) yes
C27 H271 0.939 no
C28 H281 0.931 no
C29 C30 1.399(4) yes
C29 C34 1.412(4) yes
C30 C31 1.403(4) yes
C30 C35 1.520(4) yes
C31 C32 1.380(5) yes
C31 H311 0.937 no
C32 C33 1.379(5) yes
C32 H321 0.936 no
C33 C34 1.388(4) yes
C33 H331 0.938 no
C34 C38 1.518(4) yes
C35 C36 1.513(7) yes
C35 C37 1.523(7) yes
C35 H351 0.969 no
C35 C361 1.563(7) yes
C35 C371 1.566(7) yes
C35 H351 0.969 no
C36 H361 0.965 no
C36 H362 0.965 no
C36 H363 0.958 no
C37 H371 0.958 no
C37 H372 0.960 no
C37 H373 0.957 no
C38 C39 1.517(5) yes
C38 C40 1.525(5) yes
C38 H381 0.985 no
C39 H391 0.964 no
C39 H392 0.961 no
C39 H393 0.958 no
C40 H401 0.955 no
C40 H402 0.970 no
C40 H403 0.966 no
C41 C42 1.395(4) yes
C41 C46 1.413(4) yes
C42 C43 1.407(4) yes
C42 C47 1.530(4) yes
C43 C44 1.374(6) yes
C43 H431 0.941 no
C44 C45 1.380(6) yes
C44 H441 0.944 no
C45 C46 1.389(4) yes
C45 H451 0.929 no
C46 C50 1.526(4) yes
C47 C48 1.525(4) yes
C47 C49 1.521(4) yes
C47 H471 0.980 no
C48 H481 0.964 no
C48 H482 0.961 no
C48 H483 0.964 no
C49 H491 0.973 no
C49 H492 0.968 no
C49 H493 0.967 no
C50 C51 1.539(5) yes
C50 C52 1.512(5) yes
C50 H501 0.972 no
C51 H511 0.956 no
C51 H512 0.948 no
C51 H513 0.968 no
C52 H521 0.966 no
C52 H522 0.960 no
C52 H523 0.964 no
C53 C54 1.335(4) yes
C53 H531 0.932 no
C54 H541 0.934 no
C55 C56 1.399(4) yes
C55 C60 1.408(4) yes
C56 C57 1.404(4) yes
C56 C61 1.513(5) yes
C57 C58 1.376(5) yes
C57 H571 0.936 no
C58 C59 1.385(5) yes
C58 H581 0.916 no
C59 C60 1.386(4) yes
C59 H591 0.926 no
C60 C64 1.522(5) yes
C61 C62 1.521(5) yes
C61 C63 1.534(6) yes
C61 H611 0.997 no
C62 H621 0.962 no
C62 H622 0.967 no
C62 H623 0.963 no
C63 H631 0.966 no
C63 H632 0.961 no
C63 H633 0.962 no
C64 C65 1.517(6) yes
C64 C66 1.527(5) yes
C64 H641 0.983 no
C65 H651 0.947 no
C65 H652 0.955 no
C65 H653 0.972 no
C66 H661 0.969 no
C66 H662 0.965 no
C66 H663 0.964 no
C67 C68 1.399(4) yes
C67 C72 1.403(4) yes
C68 C69 1.401(4) yes
C68 C73 1.510(5) yes
C69 C70 1.379(5) yes
C69 H691 0.946 no
C70 C71 1.381(5) yes
C70 H701 0.936 no
C71 C72 1.397(4) yes
C71 H711 0.931 no
C72 C76 1.522(5) yes
C73 C74 1.544(8) yes
C73 C75 1.564(8) yes
C73 H731 0.961 no
C73 C741 1.542(8) yes
C73 C751 1.545(8) yes
C73 H731 0.961 no
C74 H741 0.962 no
C74 H742 0.953 no
C74 H743 0.965 no
C75 H751 0.963 no
C75 H752 0.968 no
C75 H753 0.964 no
C76 C77 1.532(5) yes
C76 C78 1.530(5) yes
C76 H761 0.983 no
C77 H771 0.964 no
C77 H772 0.970 no
C77 H773 0.966 no
C78 H781 0.963 no
C78 H782 0.957 no
C78 H783 0.961 no
C79 C80 1.492(4) yes
C79 H791 0.977 no
C79 H792 0.969 no
C80 C81 1.335(4) yes
C80 C83 1.516(4) yes
C81 C82 1.526(4) yes
C81 C84 1.507(4) yes
C82 H821 0.975 no
C82 H822 0.975 no
C83 H831 0.975 no
C83 H832 0.964 no
C83 H833 0.957 no
C84 H841 0.970 no
C84 H842 0.950 no
C84 H843 0.967 no
C90 C91 1.530(5) yes
C90 H901 0.950 no
C90 H902 0.950 no
C90 H903 0.950 no
C91 C92 1.526(5) yes
C91 H911 0.950 no
C91 H912 0.950 no
C92 H921 0.950 no
C92 H922 0.950 no
C93 C94 1.539(5) yes
C93 H931 0.972 no
C93 H932 0.960 no
C94 H941 0.950 no
C94 H942 0.950 no
C94 H943 0.950 no
C131 H1311 0.966 no
C131 H1312 0.967 no
C131 H1313 0.969 no
C141 H1411 0.969 no
C141 H1412 0.966 no
C141 H1413 0.962 no
C361 H3611 0.968 no
C361 H3612 0.966 no
C361 H3613 0.964 no
C371 H3711 0.965 no
C371 H3712 0.960 no
C371 H3713 0.967 no
C741 H7411 0.962 no
C741 H7412 0.956 no
C741 H7413 0.960 no
C751 H7511 0.961 no
C751 H7512 0.968 no
C751 H7513 0.960 no
